data_4319984
loop_
_publ_author_name
'Yihui Chen'
'Qiutian Liu'
'Yuheng Deng'
'Hongping Zhu'
'Changneng Chen'
'Hongjun Fan'
'Daizheng Liao'
'Enqing Gao'

_publ_section_title
;
 Vanadium, Molybdenum, and Sodium Triethanolamine Complexes Derived from
 an Assembly System Containing Tetrathiometalate and Triethanolamine
;
_journal_name_full 'Inorganic Chemistry'
_journal_page_first 3725
_journal_page_last 3733
_journal_paper_doi 10.1021/ic010126c
_journal_volume 40
_journal_year 2001
_chemical_formula_sum 'C12 H30 N2 Na2 O6 S6'
_chemical_formula_weight 536.74
_space_group_IT_number 15
_symmetry_cell_setting monoclinic
_symmetry_space_group_name_Hall '-C 2yc'
_symmetry_space_group_name_H-M 'C 1 2/c 1'
_atom_type_scat_source 'International Tables for X-Ray Crystallography Vol.IV '
_audit_creation_method from_GCIF_by_our_laboratory
_cell_angle_alpha 90.00
_cell_angle_beta 119.96(2)
_cell_angle_gamma 90.00
_cell_formula_units_Z 4
_cell_length_a 22.507(5)
_cell_length_b 7.283(3)
_cell_length_c 16.465(3)
_cell_measurement_reflns_used 25
_cell_measurement_temperature 293
_cell_measurement_theta_max 15
_cell_measurement_theta_min 11
_cell_volume 2338.3(13)
_computing_cell_refinement 'CAD4 (Enraf-Nonius)'
_computing_data_collection 'CAD4 (Enraf-Nonius)'
_computing_data_reduction 'Lorentz-Polarization (MolEN)'
_computing_molecular_graphics 'ORTEP (1989)'
_computing_publication_material GCIF_by_Our_laboratory
_computing_structure_refinement 'Full Matrix Least Squares-LSFM (MolEN)'
_computing_structure_solution 'Direct Method (MolEN)'
_diffrn_measurement_device 'Enraf Nonius CAD4'
_diffrn_measurement_method \w/2\q
_diffrn_radiation_type 'Mo K\a'
_diffrn_radiation_wavelength 0.71073
_diffrn_reflns_av_R_equivalents 0.021
_diffrn_reflns_limit_h_max 9
_diffrn_reflns_limit_h_min 0
_diffrn_reflns_limit_k_max 14
_diffrn_reflns_limit_k_min -14
_diffrn_reflns_limit_l_max 18
_diffrn_reflns_limit_l_min -18
_diffrn_reflns_number 4591
_diffrn_reflns_theta_max 26.0
_diffrn_standards_decay_% 5.3
_diffrn_standards_interval_time 60
_diffrn_standards_number 3
_exptl_absorpt_coefficient_mu 0.63
_exptl_absorpt_correction_T_max 0.998
_exptl_absorpt_correction_T_min 0.871
_exptl_absorpt_correction_type Empirical_\y
_exptl_crystal_colour red-orange
_exptl_crystal_density_diffrn 1.52
_exptl_crystal_density_meas ?
_exptl_crystal_description prism
_exptl_crystal_size_max 0.06
_exptl_crystal_size_mid 0.03
_exptl_crystal_size_min 0.01
_refine_diff_density_max 0.18
_refine_diff_density_min -0.03
_refine_ls_goodness_of_fit_obs 1.13
_refine_ls_hydrogen_treatment 'not refined except for those in the -OH group'
_refine_ls_number_parameters 187
_refine_ls_number_reflns 2445
_refine_ls_R_factor_obs .0368
_refine_ls_shift/esd_max 0.0005
_refine_ls_structure_factor_coef F
_refine_ls_weighting_details w=1/(\s^2^(F))
_refine_ls_weighting_scheme calc
_refine_ls_wR_factor_obs .0425
_reflns_number_observed 2445
_reflns_number_total 3673
_reflns_observed_criterion refl_observed_if_I_>3.0_sigma(I)
_cod_data_source_file ic010126c_2.cif
_cod_data_source_block {[Na(TEA)3]2=D7S6}n
_cod_depositor_comments
;
The following automatic conversions were performed:

'_symmetry_cell_setting' value 'Monoclinic' changed to 'monoclinic'
according to the built-in table from CIF Core dictionary named
'cif_core.dic' version 2.4.1 from
2010-06-29.

'_geom_angle_publ_flag' value 'Yes' changed to 'yes'
according to the built-in table from CIF Core dictionary named
'cif_core.dic' version 2.4.1 from 2010-06-29 (62
times).

'_geom_bond_publ_flag' value 'Yes' changed to 'yes'
according to the built-in table from CIF Core dictionary named
'cif_core.dic' version 2.4.1 from 2010-06-29 (25 times).

Automatic conversion script
Id: cif_fix_values 1646 2011-03-28 12:23:43Z adriana 

The following automatic conversions were performed:

'_exptl_crystal_density_meas' value 'No' was changed to '?' - the
value is perceived as not measured.

Automatic conversion script
Id: cif_fix_values 3008 2015-01-20 13:52:24Z robertas 

The following automatic conversions were performed:

'_refine_ls_weighting_scheme' value 'w=1/(\s^2^(F))' was changed to
'calc'. New tag '_refine_ls_weighting_details' was created. The value
of the new tag was set to 'w=1/(\s^2^(F))'.

Automatic conversion script
Id: cif_fix_values 3143 2015-03-26 13:38:13Z robertas 
;
_cod_original_cell_volume 2338.1(3)
_cod_original_formula_sum 'S6 Na2 O6 N2 C12 H30'
_cod_database_code 4319984

loop_
_symmetry_equiv_pos_as_xyz
x,y,z
-x,y,1/2-z
1/2+x,1/2+y,z
1/2-x,1/2+y,1/2-z
-x,-y,-z
x,-y,1/2+z
1/2-x,1/2-y,-z
1/2+x,1/2-y,1/2+z

loop_
_atom_site_aniso_label
_atom_site_aniso_U_11
_atom_site_aniso_U_22
_atom_site_aniso_U_33
_atom_site_aniso_U_12
_atom_site_aniso_U_13
_atom_site_aniso_U_23
S1 .0333(2) .0523(4) .0414(2) -.0041(2) .0164(2) .0087(3)
S2 .0506(3) .0359(3) .0372(2) .0030(2) .0196(2) -.0024(2)
S3 .0373(2) .0519(4) .0330(2) -.0092(2) .0219(1) -.0101(2)
Na1 .0296(3) .0202(4) .0302(3) .0001(3) .0132(2) .0013(3)
O1 .0564(7) .0320(9) .0445(6) -.0110(6) .0343(4) -.0145(6)
O2 .0335(6) .0259(8) .0246(5) .0053(5) .0140(4) .0016(5)
O3 .0335(5) .0325(8) .0306(5) -.0007(6) .0200(4) -.0006(6)
N1 .0273(6) .0155(8) .0285(6) -.0012(6) .0151(4) -.0026(6)
C11 .0539(9) .031(1) .0415(8) -.0002(9) .0335(6) -.0024(8)
C12 .0369(8) .027(1) .0474(9) -.0051(8) .0291(6) -.0030(8)
C21 .0309(8) .019(1) .0365(8) -.0019(7) .0174(6) -.0013(8)
C22 .0248(8) .022(1) .0317(8) -.0005(7) .0102(6) -.0029(8)
C31 .0442(9) .022(1) .0243(8) -.0001(8) .0167(6) .0032(7)
C32 .0315(9) .016(1) .0302(9) .0029(8) .0094(6) .0030(8)

loop_
_atom_site_label
_atom_site_fract_x
_atom_site_fract_y
_atom_site_fract_z
_atom_site_occupancy
_atom_site_U_iso_or_equiv
_atom_site_thermal_displace_type
S1 0.51043(3) 0.3566(1) 0.31841(4) 1.0000 0.0433(2) Uani
S2 0.57883(3) 0.56215(9) 0.38578(4) 1.0000 0.0423(2) Uani
S3 0.67584(3) 0.4565(1) 0.44966(4) 1.0000 0.0388(2) Uani
Na1 0.74900(4) -0.2214(1) 0.23755(5) 1.0000 0.0274(2) Uani
O1 0.66525(7) 0.1693(2) 0.29501(9) 1.0000 0.0402(5) Uani
O2 0.68336(7) -0.4901(2) 0.14771(9) 1.0000 0.0282(4) Uani
O3 0.73398(6) 0.0573(2) 0.14248(9) 1.0000 0.0304(4) Uani
N1 0.62186(7) -0.1271(2) 0.1497(1) 1.0000 0.0233(4) Uani
C11 0.6429(1) -0.0086(3) 0.3044(1) 1.0000 0.0379(6) Uani
C12 0.5938(1) -0.0930(3) 0.2123(1) 1.0000 0.0335(6) Uani
C21 0.6149(1) -0.4651(3) 0.1290(1) 1.0000 0.0284(6) Uani
C22 0.58613(9) -0.2808(3) 0.0863(1) 1.0000 0.0277(6) Uani
C31 0.6672(1) 0.0434(3) 0.0620(1) 1.0000 0.0305(6) Uani
C32 0.6159(1) 0.0386(3) 0.0943(1) 1.0000 0.0284(6) Uani
H1 0.668(1) 0.230(3) 0.329(1) 1.0000 0.038(7) Uiso
H2 0.682(1) -0.486(3) 0.103(1) 1.0000 0.041(7) Uiso
H3 0.7592(9) 0.051(3) 0.128(1) 1.0000 0.022(6) Uiso
H111 0.621(1) 0.001(3) 0.344(1) 1.0000 0.036(7) Uiso
H112 0.679(1) -0.084(3) 0.334(1) 1.0000 0.040(7) Uiso
H121 0.551(1) -0.024(3) 0.178(1) 1.0000 0.039(7) Uiso
H122 0.5776(9) -0.209(3) 0.224(1) 1.0000 0.030(6) Uiso
H211 0.5876(9) -0.562(3) 0.091(1) 1.0000 0.032(6) Uiso
H212 0.6191(9) -0.477(3) 0.187(1) 1.0000 0.028(6) Uiso
H221 0.5404(9) -0.283(3) 0.068(1) 1.0000 0.025(6) Uiso
H222 0.5905(9) -0.270(3) 0.033(1) 1.0000 0.029(6) Uiso
H311 0.666(1) -0.065(3) 0.027(1) 1.0000 0.031(6) Uiso
H312 0.6590(9) 0.145(3) 0.021(1) 1.0000 0.027(6) Uiso
H321 0.6212(8) 0.149(3) 0.133(1) 1.0000 0.024(6) Uiso
H322 0.573(1) 0.045(3) 0.044(1) 1.0000 0.043(7) Uiso

loop_
_geom_angle_atom_site_label_1
_geom_angle_atom_site_label_2
_geom_angle_atom_site_label_3
_geom_angle
_geom_angle_site_symmetry_1
_geom_angle_site_symmetry_2
_geom_angle_site_symmetry_3
_geom_angle_publ_flag
S1 S1 S2 107.10(5) 2_655 . 1_555 yes
S1 S2 S3 109.06(4) 1_555 . 1_555 yes
Na1 Na1 Na1 167.79(3) 4_645 . 4_655 yes
Na1 Na1 O1 74.13(5) 4_645 . 4_645 yes
Na1 Na1 O2 40.92(3) 4_645 . 1_555 yes
Na1 Na1 O2 129.59(4) 4_645 . 4_655 yes
Na1 Na1 O3 150.95(5) 4_645 . 1_555 yes
Na1 Na1 O3 42.32(4) 4_645 . 4_645 yes
Na1 Na1 N1 106.06(5) 4_645 . 1_555 yes
Na1 Na1 O1 113.06(5) 4_655 . 4_645 yes
Na1 Na1 O2 146.17(4) 4_655 . 1_555 yes
Na1 Na1 O2 41.61(3) 4_655 . 4_655 yes
Na1 NA1 O3 41.19(4) 4_655 . 1_555 yes
Na1 Na1 O3 125.51(5) 4_655 . 4_645 yes
Na1 Na1 N1 75.24(4) 4_655 . 1_555 yes
O1 Na1 O2 84.79(6) 4_645 . 1_555 yes
O1 Na1 O2 98.28(6) 4_645 . 4_655 yes
O1 Na1 O3 90.12(6) 4_645 . 1_555 yes
O1 Na1 O3 98.32(6) 4_645 . 4_645 yes
O1 Na1 N1 139.55(6) 4_645 . 1_555 yes
O2 Na1 O2 168.84(7) 1_555 . 4_655 yes
O2 Na1 O3 114.88(5) 1_555 . 1_555 yes
O2 Na1 O3 76.35(5) 1_555 . 4_645 yes
O2 Na1 N1 73.04(5) 1_555 . 1_555 yes
O2 Na1 O3 75.96(5) 4_655 . 1_555 yes
O2 Na1 O3 92.56(5) 4_655 . 4_645 yes
O2 Na1 N1 110.03(6) 4_655 . 1_555 yes
O3 Na1 O3 166.68(6) 1_555 . 4_645 yes
O3 Na1 N1 70.35(6) 1_555 . 1_555 yes
O3 Na1 N1 108.32(7) 4_645 . 1_555 yes
Na1 O1 C11 134.2(2) 4_655 . 1_555 yes
Na1 O1 H1 103(2) 4_655 . 1_555 yes
C11 O1 H1 113(2) 1_555 . 1_555 yes
Na1 O2 Na1 97.46(4) 1_555 . 4_645 yes
Na1 O2 C21 106.8(1) 1_555 . 1_555 yes
Na1 O2 H2 107(2) 1_555 . 1_555 yes
Na1 O2 C21 116.7(1) 4_645 . 1_555 yes
Na1 O2 H2 121(2) 4_645 . 1_555 yes
C21 O2 H2 107(2) 1_555 . 1_555 yes
Na1 O3 Na1 96.52(6) 1_555 . 4_655 yes
Na1 O3 C31 106.1(1) 1_555 . 1_555 yes
Na1 O3 H3 106(2) 1_555 . 1_555 yes
Na1 O3 C31 117.9(1) 4_655 . 1_555 yes
Na1 O3 H3 119(1) 4_655 . 1_555 yes
C31 O3 H3 109(1) 1_555 . 1_555 yes
Na1 N1 C12 113.4(1) 1_555 . 1_555 yes
Na1 N1 C22 104.9(1) 1_555 . 1_555 yes
Na1 N1 C32 107.4(1) 1_555 . 1_555 yes
C12 N1 C22 110.6(2) 1_555 . 1_555 yes
C12 N1 C32 110.8(2) 1_555 . 1_555 yes
C22 N1 C32 109.6(1) 1_555 . 1_555 yes
O1 C11 C12 112.8(2) 1_555 . 1_555 yes
O1 C11 H111 109(1) 1_555 . 1_555 yes
O1 C11 H112 110(2) 1_555 . 1_555 yes
C12 C11 H111 110(1) 1_555 . 1_555 yes
C12 C11 H112 108(1) 1_555 . 1_555 yes
H111 C11 H112 107(2) 1_555 . 1_555 yes
N1 C12 C11 115.0(2) 1_555 . 1_555 yes
O2 C21 C22 112.5(2) 1_555 . 1_555 yes
N1 C22 C21 113.2(1) 1_555 . 1_555 yes
O3 C31 C32 108.3(2) 1_555 . 1_555 yes
N1 C32 C31 112.9(2) 1_555 . 1_555 yes

loop_
_geom_bond_atom_site_label_1
_geom_bond_atom_site_label_2
_geom_bond_distance
_geom_bond_site_symmetry_1
_geom_bond_site_symmetry_2
_geom_bond_publ_flag
S1 S1 2.059(1) . 2_655 yes
S1 S2 2.0336(9) . 1_555 yes
S2 S3 2.0428(8) . 1_555 yes
Na1 Na1 3.662(1) . 4_645 yes
Na1 Na1 3.662(1) . 4_655 yes
Na1 O1 2.384(2) . 4_645 yes
Na1 O2 2.453(2) . 1_555 yes
Na1 O2 2.419(1) . 4_655 yes
Na1 O3 2.481(2) . 1_555 yes
Na1 O3 2.426(2) . 4_645 yes
Na1 N1 2.573(2) . 1_555 yes
O1 C11 1.425(3) . 1_555 yes
O1 H1 0.70(2) . 1_555 yes
O2 C21 1.424(3) . 1_555 yes
O2 H2 0.73(3) . 1_555 yes
O3 C31 1.426(2) . 1_555 yes
O3 H3 0.72(2) . 1_555 yes
N1 C12 1.475(3) . 1_555 yes
N1 C22 1.466(3) . 1_555 yes
N1 C32 1.477(3) . 1_555 yes
C11 C12 1.491(3) . 1_555 yes
C11 H111 0.99(3) . 1_555 yes
C11 H112 0.90(2) . 1_555 yes
C21 C22 1.503(3) . 1_555 yes
C31 C32 1.495(4) . 1_555 yes
